data_7042916
loop_
_publ_author_name
'Klongdee, Fatima'
'Boonmak, Jaursup'
'Youngme, Sujittra'

_publ_section_title
;
 Anion-dependent self-assembly of copper coordination polymers based on
 pyrazole-3,5-dicarboxylate and 1,2-di(4-pyridyl)ethylene.
;
_journal_issue 14
_journal_name_full 'Dalton transactions (Cambridge, England : 2003)'
_journal_page_first 4806
_journal_page_last 4815
_journal_paper_doi 10.1039/c7dt00406k
_journal_volume 46
_journal_year 2017
_chemical_formula_sum 'C29 H21 B Cu2 F4 N6 O4'
_chemical_formula_weight 731.41
_chemical_name_common
'Poly{bis(mu-1,2-di(4-pyridyl)ethylene)-mu5-pyrazole-3,5-dicarboxylato)dicopper(II) tetrafluoroborate}'
_space_group_crystal_system orthorhombic
_space_group_IT_number 62
_space_group_name_Hall '-P 2ac 2n'
_space_group_name_H-M_alt 'P n m a'
_symmetry_space_group_name_Hall '-P 2ac 2n'
_symmetry_space_group_name_H-M 'P n m a'
_atom_sites_solution_hydrogens geom
_audit_creation_method SHELXL-2014/7
_audit_update_record
;
2016-12-14 deposited with the CCDC.
2017-03-15 downloaded from the CCDC.
;
_cell_angle_alpha 90
_cell_angle_beta 90
_cell_angle_gamma 90
_cell_formula_units_Z 4
_cell_length_a 12.7573(6)
_cell_length_b 26.7175(13)
_cell_length_c 8.4773(3)
_cell_measurement_reflns_used 6379
_cell_measurement_temperature 298(2)
_cell_measurement_theta_max 26.888
_cell_measurement_theta_min 2.984
_cell_volume 2889.4(2)
_computing_cell_refinement 'SAINT v8.34A (Bruker, 2013)'
_computing_data_collection BrukerAPEX2
_computing_data_reduction 'SAINT v8.34A (Bruker, 2013)'
_computing_molecular_graphics SHELXL
_computing_publication_material SHELXL
_computing_structure_refinement 'SHELXL-2014/7 (Sheldrick, 2014)'
_computing_structure_solution 'SHELXL-2014/7 (Sheldrick, 2014)'
_diffrn_ambient_temperature 298(2)
_diffrn_measured_fraction_theta_full 0.999
_diffrn_measured_fraction_theta_max 0.999
_diffrn_measurement_device_type
;
Bruker D8 QUEST PHOTON 100
;
_diffrn_measurement_method '\fand\w scans'
_diffrn_radiation_type MoK\a
_diffrn_radiation_wavelength 0.71073
_diffrn_reflns_av_R_equivalents 0.1274
_diffrn_reflns_av_unetI/netI 0.1181
_diffrn_reflns_Laue_measured_fraction_full 0.999
_diffrn_reflns_Laue_measured_fraction_max 0.999
_diffrn_reflns_limit_h_max 16
_diffrn_reflns_limit_h_min -17
_diffrn_reflns_limit_k_max 35
_diffrn_reflns_limit_k_min -23
_diffrn_reflns_limit_l_max 11
_diffrn_reflns_limit_l_min -10
_diffrn_reflns_number 16481
_diffrn_reflns_point_group_measured_fraction_full 0.999
_diffrn_reflns_point_group_measured_fraction_max 0.999
_diffrn_reflns_theta_full 25.242
_diffrn_reflns_theta_max 28.296
_diffrn_reflns_theta_min 2.984
_diffrn_source 'fine-focus sealed tube'
_exptl_absorpt_coefficient_mu 1.546
_exptl_absorpt_correction_T_max 0.7457
_exptl_absorpt_correction_T_min 0.6853
_exptl_absorpt_correction_type multi-scan
_exptl_absorpt_process_details 'SADABS 2014/5'
_exptl_crystal_colour blue
_exptl_crystal_density_diffrn 1.681
_exptl_crystal_description block
_exptl_crystal_F_000 1472
_exptl_crystal_size_max 0.070
_exptl_crystal_size_mid 0.030
_exptl_crystal_size_min 0.030
_refine_diff_density_max 0.797
_refine_diff_density_min -0.645
_refine_diff_density_rms 0.135
_refine_ls_extinction_method none
_refine_ls_goodness_of_fit_ref 1.061
_refine_ls_hydrogen_treatment constr
_refine_ls_matrix_type full
_refine_ls_number_parameters 251
_refine_ls_number_reflns 3659
_refine_ls_number_restraints 195
_refine_ls_restrained_S_all 1.088
_refine_ls_R_factor_all 0.1487
_refine_ls_R_factor_gt 0.0697
_refine_ls_shift/su_max 0.000
_refine_ls_shift/su_mean 0.000
_refine_ls_structure_factor_coef Fsqd
_refine_ls_weighting_details 'w=1/[\s^2^(Fo^2^)+(0.0461P)^2^+13.3725P] where P=(Fo^2^+2Fc^2^)/3'
_refine_ls_weighting_scheme calc
_refine_ls_wR_factor_gt 0.1352
_refine_ls_wR_factor_ref 0.1589
_reflns_Friedel_coverage 0.000
_reflns_number_gt 2168
_reflns_number_total 3659
_reflns_threshold_expression 'I > 2\s(I)'
_cod_data_source_file c7dt00406k2.cif
_cod_data_source_block compound3
_cod_database_code 7042916
_shelx_shelxl_version_number 2014/7
_shelx_space_group_comment
;
The symmetry employed for this shelxl refinement is uniquely defined
by the following loop, which should always be used as a source of
symmetry information in preference to the above space-group names.
They are only intended as comments.
;
_shelx_estimated_absorpt_t_min 0.899
_shelx_estimated_absorpt_t_max 0.955

loop_
_space_group_symop_operation_xyz
'x, y, z'
'-x+1/2, -y, z+1/2'
'-x, y+1/2, -z'
'x+1/2, -y+1/2, -z+1/2'
'-x, -y, -z'
'x-1/2, y, -z-1/2'
'x, -y-1/2, z'
'-x-1/2, y-1/2, z-1/2'

loop_
_atom_site_label
_atom_site_type_symbol
_atom_site_fract_x
_atom_site_fract_y
_atom_site_fract_z
_atom_site_U_iso_or_equiv
_atom_site_adp_type
_atom_site_occupancy
_atom_site_site_symmetry_order
_atom_site_calc_flag
_atom_site_refinement_flags_posn
_atom_site_refinement_flags_adp
_atom_site_refinement_flags_occupancy
_atom_site_disorder_assembly
_atom_site_disorder_group
Cu1 Cu 0.67697(7) 0.7500 -0.02753(11) 0.0158(3) Uani 1 2 d S T P . .
Cu2 Cu 0.37293(7) 0.7500 1.10669(11) 0.0133(2) Uani 1 2 d S T P . .
O1 O 0.5661(4) 0.7500 0.1314(6) 0.0184(12) Uani 1 2 d S T P . .
O2 O 0.6852(4) 0.7500 0.3250(7) 0.0342(16) Uani 1 2 d S T P . .
O3 O 0.4047(4) 0.7500 0.8724(6) 0.0201(13) Uani 1 2 d S T P . .
O4 O 0.2478(4) 0.7500 0.7504(6) 0.0168(12) Uani 1 2 d S T P . .
N1 N 0.6612(4) 0.67552(16) -0.0483(6) 0.0243(11) Uani 1 1 d . . . . .
N2 N 0.6429(4) 0.32492(16) -0.0963(5) 0.0192(10) Uani 1 1 d . . . . .
N3 N 0.4052(4) 0.7500 0.3371(7) 0.0112(13) Uani 1 2 d S T P . .
N4 N 0.3414(5) 0.7500 0.4636(7) 0.0139(13) Uani 1 2 d S T P . .
C1 C 0.7225(7) 0.6442(3) 0.0290(10) 0.062(2) Uani 1 1 d . U . . .
H1 H 0.7738 0.6570 0.0956 0.074 Uiso 1 1 calc R U . . .
C2 C 0.7126(7) 0.5929(3) 0.0140(10) 0.067(2) Uani 1 1 d . U . . .
H2 H 0.7581 0.5721 0.0692 0.080 Uiso 1 1 calc R U . . .
C3 C 0.6376(6) 0.5722(2) -0.0800(8) 0.0432(16) Uani 1 1 d . U . . .
C4 C 0.5730(5) 0.6051(2) -0.1570(8) 0.0342(14) Uani 1 1 d . U . . .
H4 H 0.5200 0.5933 -0.2224 0.041 Uiso 1 1 calc R U . . .
C5 C 0.5868(5) 0.6559(2) -0.1372(8) 0.0328(15) Uani 1 1 d . U . . .
H5 H 0.5412 0.6775 -0.1892 0.039 Uiso 1 1 calc R U . . .
C6 C 0.6199(7) 0.5182(2) -0.1000(9) 0.0474(16) Uani 1 1 d . U . . .
H6 H 0.5608 0.5083 -0.1560 0.057 Uiso 1 1 calc R U . . .
C7 C 0.6817(7) 0.4829(3) -0.0444(9) 0.0545(18) Uani 1 1 d . U . . .
H7 H 0.7397 0.4930 0.0139 0.065 Uiso 1 1 calc R U . . .
C8 C 0.7199(6) 0.3442(2) -0.0106(8) 0.0395(17) Uani 1 1 d . U . . .
H8 H 0.7658 0.3226 0.0407 0.047 Uiso 1 1 calc R U . . .
C9 C 0.7346(6) 0.3952(3) 0.0054(9) 0.0509(18) Uani 1 1 d . U . . .
H9 H 0.7905 0.4071 0.0651 0.061 Uiso 1 1 calc R U . . .
C10 C 0.6669(6) 0.4289(2) -0.0665(8) 0.0418(15) Uani 1 1 d . U . . .
C11 C 0.5893(5) 0.4082(2) -0.1578(7) 0.0287(13) Uani 1 1 d . U . . .
H11 H 0.5432 0.4289 -0.2121 0.034 Uiso 1 1 calc R U . . .
C12 C 0.5791(4) 0.3570(2) -0.1695(7) 0.0227(13) Uani 1 1 d . U . . .
H12 H 0.5252 0.3442 -0.2313 0.027 Uiso 1 1 calc R U . . .
C13 C 0.5062(6) 0.7500 0.3909(9) 0.0157(16) Uani 1 2 d S T P . .
C14 C 0.5082(6) 0.7500 0.5559(8) 0.0130(16) Uani 1 2 d S T P . .
H14 H 0.5662 0.7500 0.6224 0.016 Uiso 1 2 calc R U P . .
C15 C 0.4012(6) 0.7500 0.5970(9) 0.0163(16) Uani 1 2 d S T P . .
C16 C 0.5922(6) 0.7500 0.2770(9) 0.0140(16) Uani 1 2 d S T P . .
C17 C 0.3464(5) 0.7500 0.7489(9) 0.0132(16) Uani 1 2 d S T P . .
B1 B 0.4711(10) 0.4988(5) 0.5363(14) 0.055(5) Uani 0.5 1 d D . P A -1
F1 F 0.5422(19) 0.5363(10) 0.532(2) 0.159(8) Uani 0.5 1 d D U P A -1
F2 F 0.3988(9) 0.5058(7) 0.4259(13) 0.101(4) Uani 0.5 1 d D U P A -1
F3 F 0.525(2) 0.4568(8) 0.501(3) 0.177(9) Uani 0.5 1 d D U P A -1
F4 F 0.4280(9) 0.4965(5) 0.6796(12) 0.120(5) Uani 0.5 1 d D U P A -1

loop_
_atom_site_aniso_label
_atom_site_aniso_U_11
_atom_site_aniso_U_22
_atom_site_aniso_U_33
_atom_site_aniso_U_23
_atom_site_aniso_U_13
_atom_site_aniso_U_12
Cu1 0.0179(5) 0.0097(5) 0.0198(6) 0.000 0.0075(4) 0.000
Cu2 0.0215(5) 0.0103(5) 0.0079(5) 0.000 -0.0010(4) 0.000
O1 0.019(3) 0.026(3) 0.010(3) 0.000 0.004(2) 0.000
O2 0.019(3) 0.063(4) 0.021(3) 0.000 -0.002(3) 0.000
O3 0.026(3) 0.029(3) 0.005(3) 0.000 0.003(2) 0.000
O4 0.019(3) 0.016(3) 0.015(3) 0.000 -0.002(2) 0.000
N1 0.036(3) 0.015(2) 0.023(3) 0.002(2) 0.006(2) 0.003(2)
N2 0.030(3) 0.013(2) 0.015(2) -0.0001(19) -0.001(2) -0.0011(19)
N3 0.008(3) 0.017(3) 0.009(3) 0.000 0.001(3) 0.000
N4 0.018(3) 0.016(3) 0.007(3) 0.000 0.002(3) 0.000
C1 0.090(5) 0.024(3) 0.072(5) 0.000(3) -0.047(4) -0.005(3)
C2 0.100(5) 0.026(3) 0.075(4) 0.005(3) -0.051(4) 0.001(3)
C3 0.071(4) 0.020(3) 0.038(3) 0.002(3) -0.014(3) -0.009(3)
C4 0.042(3) 0.024(3) 0.037(3) -0.005(3) -0.002(3) -0.004(3)
C5 0.032(3) 0.022(3) 0.044(4) 0.000(3) -0.001(3) 0.000(3)
C6 0.082(4) 0.021(3) 0.039(3) -0.004(3) -0.010(3) -0.012(3)
C7 0.086(4) 0.027(3) 0.050(4) 0.002(3) -0.026(4) -0.013(3)
C8 0.055(4) 0.027(3) 0.036(4) 0.008(3) -0.023(3) -0.009(3)
C9 0.072(4) 0.032(3) 0.049(4) 0.003(3) -0.034(3) -0.017(3)
C10 0.065(4) 0.021(3) 0.039(3) 0.004(3) -0.014(3) -0.011(3)
C11 0.037(3) 0.018(3) 0.031(3) 0.004(2) 0.000(2) 0.002(2)
C12 0.026(3) 0.018(3) 0.024(3) -0.001(2) 0.000(2) -0.002(2)
C13 0.013(4) 0.021(4) 0.012(4) 0.000 0.001(3) 0.000
C14 0.013(4) 0.015(4) 0.011(4) 0.000 0.002(3) 0.000
C15 0.022(4) 0.024(4) 0.003(3) 0.000 0.001(3) 0.000
C16 0.017(4) 0.005(3) 0.020(4) 0.000 -0.007(3) 0.000
C17 0.012(4) 0.015(4) 0.012(4) 0.000 0.002(3) 0.000
B1 0.059(16) 0.057(12) 0.050(14) -0.004(12) 0.022(10) -0.015(12)
F1 0.149(14) 0.175(15) 0.154(14) -0.049(12) -0.006(12) -0.063(12)
F2 0.093(9) 0.157(12) 0.052(7) 0.028(8) -0.001(6) 0.002(9)
F3 0.190(16) 0.160(15) 0.179(15) 0.022(13) -0.033(14) 0.072(13)
F4 0.080(8) 0.205(13) 0.074(8) 0.010(8) -0.007(6) -0.008(8)

loop_
_atom_type_symbol
_atom_type_description
_atom_type_scat_dispersion_real
_atom_type_scat_dispersion_imag
_atom_type_scat_source
C C 0.0033 0.0016 'International Tables Vol C Tables 4.2.6.8 and 6.1.1.4'
H H 0.0000 0.0000 'International Tables Vol C Tables 4.2.6.8 and 6.1.1.4'
B B 0.0013 0.0007 'International Tables Vol C Tables 4.2.6.8 and 6.1.1.4'
N N 0.0061 0.0033 'International Tables Vol C Tables 4.2.6.8 and 6.1.1.4'
O O 0.0106 0.0060 'International Tables Vol C Tables 4.2.6.8 and 6.1.1.4'
F F 0.0171 0.0103 'International Tables Vol C Tables 4.2.6.8 and 6.1.1.4'
Cu Cu 0.3201 1.2651 'International Tables Vol C Tables 4.2.6.8 and 6.1.1.4'

loop_
_geom_angle_atom_site_label_1
_geom_angle_atom_site_label_2
_geom_angle_atom_site_label_3
_geom_angle
_geom_angle_site_symmetry_1
_geom_angle_site_symmetry_3
O1 Cu1 N1 89.32(14) . .
O1 Cu1 N1 89.32(14) . 7_575
N1 Cu1 N1 164.7(3) . 7_575
O1 Cu1 O4 159.2(2) . 6_656
N1 Cu1 O4 87.93(14) . 6_656
N1 Cu1 O4 87.93(14) 7_575 6_656
O1 Cu1 N4 121.9(2) . 6_656
N1 Cu1 N4 96.82(15) . 6_656
N1 Cu1 N4 96.82(15) 7_575 6_656
O4 Cu1 N4 78.9(2) 6_656 6_656
N3 Cu2 N2 93.64(13) 1_556 5_666
N3 Cu2 N2 93.64(13) 1_556 3_656
N2 Cu2 N2 167.4(3) 5_666 3_656
N3 Cu2 O3 156.6(2) 1_556 .
N2 Cu2 O3 88.70(13) 5_666 .
N2 Cu2 O3 88.70(13) 3_656 .
C16 O1 Cu1 118.5(5) . .
C17 O3 Cu2 133.1(5) . .
C17 O4 Cu1 115.0(5) . 6_556
C1 N1 C5 117.3(5) . .
C1 N1 Cu1 121.7(5) . .
C5 N1 Cu1 121.0(4) . .
C8 N2 C12 117.1(5) . .
C8 N2 Cu2 119.0(4) . 5_666
C12 N2 Cu2 123.8(4) . 5_666
N4 N3 C13 107.7(6) . .
N4 N3 Cu2 130.9(4) . 1_554
C13 N3 Cu2 121.4(5) . 1_554
N3 N4 C15 108.8(6) . .
N3 N4 Cu1 141.7(5) . 6_556
C15 N4 Cu1 109.5(5) . 6_556
N1 C1 C2 121.9(7) . .
N1 C1 H1 119.0 . .
C2 C1 H1 119.0 . .
C3 C2 C1 121.3(7) . .
C3 C2 H2 119.3 . .
C1 C2 H2 119.3 . .
C2 C3 C4 116.1(6) . .
C2 C3 C6 125.0(7) . .
C4 C3 C6 118.9(6) . .
C3 C4 C5 119.9(6) . .
C3 C4 H4 120.1 . .
C5 C4 H4 120.1 . .
N1 C5 C4 123.4(6) . .
N1 C5 H5 118.3 . .
C4 C5 H5 118.3 . .
C7 C6 C3 124.8(7) . .
C7 C6 H6 117.6 . .
C3 C6 H6 117.6 . .
C6 C7 C10 125.6(7) . .
C6 C7 H7 117.2 . .
C10 C7 H7 117.2 . .
N2 C8 C9 122.6(6) . .
N2 C8 H8 118.7 . .
C9 C8 H8 118.7 . .
C8 C9 C10 120.7(6) . .
C8 C9 H9 119.7 . .
C10 C9 H9 119.7 . .
C11 C10 C9 115.9(6) . .
C11 C10 C7 124.1(6) . .
C9 C10 C7 120.0(6) . .
C10 C11 C12 120.6(6) . .
C10 C11 H11 119.7 . .
C12 C11 H11 119.7 . .
N2 C12 C11 123.1(5) . .
N2 C12 H12 118.4 . .
C11 C12 H12 118.4 . .
N3 C13 C14 110.6(7) . .
N3 C13 C16 119.1(7) . .
C14 C13 C16 130.3(7) . .
C13 C14 C15 103.2(7) . .
C13 C14 H14 128.4 . .
C15 C14 H14 128.4 . .
N4 C15 C14 109.7(6) . .
N4 C15 C17 117.5(6) . .
C14 C15 C17 132.8(7) . .
O2 C16 O1 124.0(7) . .
O2 C16 C13 119.7(7) . .
O1 C16 C13 116.3(7) . .
O4 C17 O3 124.8(7) . .
O4 C17 C15 119.1(7) . .
O3 C17 C15 116.1(6) . .
F2 B1 F4 111.3(10) . .
F2 B1 F3 108.4(11) . .
F4 B1 F3 111.8(12) . .
F2 B1 F1 110.1(11) . .
F4 B1 F1 109.5(11) . .
F3 B1 F1 105.5(11) . .

loop_
_geom_bond_atom_site_label_1
_geom_bond_atom_site_label_2
_geom_bond_distance
_geom_bond_site_symmetry_2
Cu1 O1 1.954(5) .
Cu1 N1 2.008(4) .
Cu1 N1 2.008(4) 7_575
Cu1 O4 2.094(5) 6_656
Cu1 N4 2.167(6) 6_656
Cu2 N3 1.996(6) 1_556
Cu2 N2 2.014(4) 5_666
Cu2 N2 2.014(4) 3_656
Cu2 O3 2.027(5) .
O1 C16 1.279(9) .
O2 C16 1.255(9) .
O3 C17 1.284(9) .
O4 C17 1.258(8) .
O4 Cu1 2.094(5) 6_556
N1 C1 1.319(8) .
N1 C5 1.321(8) .
N2 C8 1.326(7) .
N2 C12 1.336(7) .
N2 Cu2 2.014(4) 5_666
N3 N4 1.346(8) .
N3 C13 1.366(9) .
N3 Cu2 1.996(6) 1_554
N4 C15 1.364(10) .
N4 Cu1 2.167(6) 6_556
C1 C2 1.383(9) .
C1 H1 0.9300 .
C2 C3 1.363(10) .
C2 H2 0.9300 .
C3 C4 1.371(9) .
C3 C6 1.469(8) .
C4 C5 1.379(8) .
C4 H4 0.9300 .
C5 H5 0.9300 .
C6 C7 1.318(10) .
C6 H6 0.9300 .
C7 C10 1.468(9) .
C7 H7 0.9300 .
C8 C9 1.382(9) .
C8 H8 0.9300 .
C9 C10 1.388(10) .
C9 H9 0.9300 .
C10 C11 1.372(9) .
C11 C12 1.376(8) .
C11 H11 0.9300 .
C12 H12 0.9300 .
C13 C14 1.399(10) .
C13 C16 1.462(11) .
C14 C15 1.409(10) .
C14 H14 0.9300 .
C15 C17 1.465(10) .
B1 F2 1.327(10) .
B1 F4 1.335(10) .
B1 F3 1.351(11) .
B1 F1 1.352(11) .
